data_7719733
loop_
_publ_author_name
'Song, Yixin'
'Yu, Hongwei'
'Wu, Hongping'
'Hu, Zhanggui'
'Wang, Jiyang'
'Wu, Yicheng'

_publ_section_title
;
 Synthesising a series of promising ultraviolet nonlinear optical
 materials with the aid of the flexibility of isolated
 [B<sub>5</sub>O<sub>10</sub>] groups.
;
_journal_issue 44
_journal_name_full 'Dalton transactions (Cambridge, England : 2003)'
_journal_page_first 16356
_journal_page_last 16362
_journal_paper_doi 10.1039/d5dt01944c
_journal_volume 54
_journal_year 2025
_chemical_formula_sum 'B15 Ba K6 Li0.94 O30 Y2.06'
_chemical_formula_weight 1203.55
_space_group_crystal_system trigonal
_space_group_IT_number 155
_space_group_name_Hall 'R 3 2"'
_space_group_name_H-M_alt 'R 3 2 :H'
_audit_block_doi 10.5517/ccdc.csd.cc2p2pp5
_audit_creation_method SHELXL-2018/3
_audit_update_record
;
2025-07-23 deposited with the CCDC.	2025-10-07 downloaded from the CCDC.
;
_cell_angle_alpha 90
_cell_angle_beta 90
_cell_angle_gamma 120
_cell_formula_units_Z 3
_cell_length_a 12.719(2)
_cell_length_b 12.719(2)
_cell_length_c 16.241(5)
_cell_measurement_reflns_used 686
_cell_measurement_temperature 273(2)
_cell_measurement_theta_max 22.84
_cell_measurement_theta_min 3.12
_cell_volume 2275.4(9)
_computing_structure_refinement 'SHELXL-2018/3 (Sheldrick, 2018)'
_computing_structure_solution 'SHELXT 2018/2 (Sheldrick, 2018)'
_diffrn_ambient_temperature 273(2)
_diffrn_measured_fraction_theta_full 1.000
_diffrn_measured_fraction_theta_max 1.000
_diffrn_measurement_device_type Bruker
_diffrn_radiation_type MoK\a
_diffrn_radiation_wavelength 0.71073
_diffrn_reflns_av_R_equivalents 0.1214
_diffrn_reflns_av_unetI/netI 0.0695
_diffrn_reflns_Laue_measured_fraction_full 1.000
_diffrn_reflns_Laue_measured_fraction_max 1.000
_diffrn_reflns_limit_h_max 14
_diffrn_reflns_limit_h_min -15
_diffrn_reflns_limit_k_max 15
_diffrn_reflns_limit_k_min -15
_diffrn_reflns_limit_l_max 19
_diffrn_reflns_limit_l_min -19
_diffrn_reflns_number 6202
_diffrn_reflns_point_group_measured_fraction_full 1.000
_diffrn_reflns_point_group_measured_fraction_max 1.000
_diffrn_reflns_theta_full 24.953
_diffrn_reflns_theta_max 24.953
_diffrn_reflns_theta_min 2.234
_exptl_absorpt_coefficient_mu 6.124
_exptl_crystal_colour white
_exptl_crystal_density_diffrn 2.635
_exptl_crystal_description lumpy
_exptl_crystal_F_000 1704
_refine_diff_density_max 0.549
_refine_diff_density_min -0.785
_refine_diff_density_rms 0.128
_refine_ls_abs_structure_details
;
 Refined as an inversion twin.
;
_refine_ls_abs_structure_Flack 0.04(3)
_refine_ls_extinction_method none
_refine_ls_goodness_of_fit_ref 1.041
_refine_ls_hydrogen_treatment undef
_refine_ls_matrix_type full
_refine_ls_number_parameters 88
_refine_ls_number_reflns 904
_refine_ls_number_restraints 84
_refine_ls_restrained_S_all 1.031
_refine_ls_R_factor_all 0.0561
_refine_ls_R_factor_gt 0.0405
_refine_ls_shift/su_max 0.000
_refine_ls_shift/su_mean 0.000
_refine_ls_structure_factor_coef Fsqd
_refine_ls_weighting_details 'w=1/[\s^2^(Fo^2^)+(0.0331P)^2^] where P=(Fo^2^+2Fc^2^)/3'
_refine_ls_weighting_scheme calc
_refine_ls_wR_factor_gt 0.0831
_refine_ls_wR_factor_ref 0.0909
_reflns_Friedel_coverage 0.745
_reflns_Friedel_fraction_full 1.000
_reflns_Friedel_fraction_max 1.000
_reflns_number_gt 751
_reflns_number_total 904
_reflns_threshold_expression 'I > 2\s(I)'
_cod_data_source_file d5dt01944c2.cif
_cod_data_source_block 1_a_CCDC3
_cod_depositor_comments 'Adding full bibliography for 7719727--7719734.cif.'
_cod_original_cell_volume 2275.3(11)
_cod_database_code 7719733
_shelx_shelxl_version_number 2018/3
_shelx_space_group_comment
;
The symmetry employed for this shelxl refinement is uniquely defined
by the following loop, which should always be used as a source of
symmetry information in preference to the above space-group names.
They are only intended as comments.
;

loop_
_space_group_symop_operation_xyz
'x, y, z'
'-y, x-y, z'
'-x+y, -x, z'
'y, x, -z'
'x-y, -y, -z'
'-x, -x+y, -z'
'x+2/3, y+1/3, z+1/3'
'-y+2/3, x-y+1/3, z+1/3'
'-x+y+2/3, -x+1/3, z+1/3'
'y+2/3, x+1/3, -z+1/3'
'x-y+2/3, -y+1/3, -z+1/3'
'-x+2/3, -x+y+1/3, -z+1/3'
'x+1/3, y+2/3, z+2/3'
'-y+1/3, x-y+2/3, z+2/3'
'-x+y+1/3, -x+2/3, z+2/3'
'y+1/3, x+2/3, -z+2/3'
'x-y+1/3, -y+2/3, -z+2/3'
'-x+1/3, -x+y+2/3, -z+2/3'

loop_
_atom_site_label
_atom_site_type_symbol
_atom_site_fract_x
_atom_site_fract_y
_atom_site_fract_z
_atom_site_U_iso_or_equiv
_atom_site_adp_type
_atom_site_occupancy
_atom_site_site_symmetry_order
_atom_site_calc_flag
_atom_site_refinement_flags_posn
_atom_site_refinement_flags_adp
_atom_site_refinement_flags_occupancy
_atom_site_disorder_assembly
_atom_site_disorder_group
Ba1 Ba 0.333333 0.666667 0.666667 0.0535(7) Uani 1 6 d S TU P . .
Y1 Y 0.000000 0.000000 0.77334(9) 0.0108(4) Uani 1 3 d S TU P . .
K1 K 0.1318(3) 0.333333 0.333333 0.0295(11) Uani 1 2 d S TU P . .
K2 K 0.1660(5) 0.333333 0.833333 0.0402(10) Uani 1 2 d S TU P . .
O1 O 0.0704(8) 0.1705(6) 0.7032(4) 0.0225(19) Uani 1 1 d . U . . .
O2 O 0.2303(7) 0.5155(7) 0.5353(5) 0.028(2) Uani 1 1 d . U . . .
O3 O 0.2376(7) 0.3437(8) 0.4876(5) 0.030(2) Uani 1 1 d . U . . .
O4 O 0.1515(10) 0.3411(6) 0.6186(5) 0.033(3) Uani 1 1 d . U . . .
O5 O 0.1484(8) 0.1612(7) 0.5727(5) 0.032(2) Uani 1 1 d . U . . .
B1 B 0.2090(14) 0.4029(10) 0.5443(7) 0.017(3) Uani 1 1 d . U . . .
B2 B 0.1238(14) 0.2215(11) 0.6325(8) 0.019(3) Uani 1 1 d . U . . .
B3 B 0.2215(17) 0.2215(17) 0.500000 0.033(5) Uani 1 2 d S TU P . .
Li1 Li 0.000000 0.000000 0.500000 0.031(7) Uani 0.943(9) 6 d S TU P . .
Y2 Y 0.000000 0.000000 0.500000 0.031(7) Uani 0.057(9) 6 d S TU P . .

loop_
_atom_site_aniso_label
_atom_site_aniso_U_11
_atom_site_aniso_U_22
_atom_site_aniso_U_33
_atom_site_aniso_U_23
_atom_site_aniso_U_13
_atom_site_aniso_U_12
Ba1 0.0732(10) 0.0732(10) 0.0140(10) 0.000 0.000 0.0366(5)
Y1 0.0113(5) 0.0113(5) 0.0099(8) 0.000 0.000 0.0056(3)
K1 0.038(2) 0.025(2) 0.021(2) 0.0010(15) 0.0005(8) 0.0123(10)
K2 0.0331(16) 0.022(2) 0.062(3) -0.0152(17) -0.0076(9) 0.0112(10)
O1 0.029(5) 0.019(4) 0.018(4) 0.007(3) 0.002(4) 0.011(4)
O2 0.036(5) 0.022(4) 0.024(4) 0.010(3) 0.002(3) 0.014(4)
O3 0.042(5) 0.025(5) 0.023(5) 0.010(4) 0.011(4) 0.017(4)
O4 0.061(7) 0.024(4) 0.023(4) 0.013(3) 0.021(4) 0.028(4)
O5 0.050(6) 0.024(5) 0.027(5) 0.005(4) 0.013(4) 0.021(4)
B1 0.011(7) 0.019(6) 0.020(6) 0.012(5) 0.002(6) 0.006(6)
B2 0.021(7) 0.019(6) 0.027(6) -0.001(5) -0.003(6) 0.018(5)
B3 0.033(7) 0.033(7) 0.032(10) -0.007(4) 0.007(4) 0.016(8)
Li1 0.031(7) 0.031(7) 0.031(11) 0.000 0.000 0.016(4)
Y2 0.031(7) 0.031(7) 0.031(11) 0.000 0.000 0.016(4)

loop_
_atom_type_symbol
_atom_type_description
_atom_type_scat_dispersion_real
_atom_type_scat_dispersion_imag
_atom_type_scat_source
B B 0.0013 0.0007 'International Tables Vol C Tables 4.2.6.8 and 6.1.1.4'
Ba Ba -0.3244 2.2819 'International Tables Vol C Tables 4.2.6.8 and 6.1.1.4'
K K 0.2009 0.2494 'International Tables Vol C Tables 4.2.6.8 and 6.1.1.4'
Li Li -0.0003 0.0001 'International Tables Vol C Tables 4.2.6.8 and 6.1.1.4'
O O 0.0106 0.0060 'International Tables Vol C Tables 4.2.6.8 and 6.1.1.4'
Y Y -2.7962 3.5667 'International Tables Vol C Tables 4.2.6.8 and 6.1.1.4'

loop_
_geom_angle_atom_site_label_1
_geom_angle_atom_site_label_2
_geom_angle_atom_site_label_3
_geom_angle
_geom_angle_site_symmetry_1
_geom_angle_site_symmetry_3
_geom_angle_publ_flag
O2 Ba1 O2 124.6(3) . 12_556 ?
O2 Ba1 O2 65.4(2) . 3_565 ?
O2 Ba1 O2 165.3(4) 12_556 3_565 ?
O2 Ba1 O2 65.4(2) . 2_665 ?
O2 Ba1 O2 107.3(3) 12_556 2_665 ?
O2 Ba1 O2 65.4(2) 3_565 2_665 ?
O2 Ba1 O2 107.3(3) . 10_456 ?
O2 Ba1 O2 65.4(2) 12_556 10_456 ?
O2 Ba1 O2 124.6(3) 3_565 10_456 ?
O2 Ba1 O2 165.3(4) 2_665 10_456 ?
O2 Ba1 O2 165.3(4) . 11_566 ?
O2 Ba1 O2 65.4(2) 12_556 11_566 ?
O2 Ba1 O2 107.3(3) 3_565 11_566 ?
O2 Ba1 O2 124.6(3) 2_665 11_566 ?
O2 Ba1 O2 65.4(2) 10_456 11_566 ?
O2 Ba1 Y1 141.42(15) . 16_556 ?
O2 Ba1 Y1 38.58(15) 12_556 16_556 ?
O2 Ba1 Y1 141.42(15) 3_565 16_556 ?
O2 Ba1 Y1 141.42(15) 2_665 16_556 ?
O2 Ba1 Y1 38.58(16) 10_456 16_556 ?
O2 Ba1 Y1 38.58(15) 11_566 16_556 ?
O2 Ba1 Y1 38.58(15) . 13_554 ?
O2 Ba1 Y1 141.42(15) 12_556 13_554 ?
O2 Ba1 Y1 38.58(15) 3_565 13_554 ?
O2 Ba1 Y1 38.58(15) 2_665 13_554 ?
O2 Ba1 Y1 141.42(16) 10_456 13_554 ?
O2 Ba1 Y1 141.42(15) 11_566 13_554 ?
Y1 Ba1 Y1 180.0 16_556 13_554 ?
O2 Ba1 K2 36.91(19) . 14_554 ?
O2 Ba1 K2 142.92(18) 12_556 14_554 ?
O2 Ba1 K2 51.74(19) 3_565 14_554 ?
O2 Ba1 K2 91.56(15) 2_665 14_554 ?
O2 Ba1 K2 88.41(15) 10_456 14_554 ?
O2 Ba1 K2 128.42(18) 11_566 14_554 ?
Y1 Ba1 K2 126.398(10) 16_556 14_554 ?
Y1 Ba1 K2 53.603(9) 13_554 14_554 ?
O2 Ba1 K2 142.92(18) . 2_665 ?
O2 Ba1 K2 36.91(19) 12_556 2_665 ?
O2 Ba1 K2 128.42(18) 3_565 2_665 ?
O2 Ba1 K2 88.41(15) 2_665 2_665 ?
O2 Ba1 K2 91.56(15) 10_456 2_665 ?
O2 Ba1 K2 51.74(19) 11_566 2_665 ?
Y1 Ba1 K2 53.601(9) 16_556 2_665 ?
Y1 Ba1 K2 126.398(10) 13_554 2_665 ?
K2 Ba1 K2 179.79(16) 14_554 2_665 ?
O2 Ba1 K2 88.41(15) . . ?
O2 Ba1 K2 51.74(19) 12_556 . ?
O2 Ba1 K2 142.92(18) 3_565 . ?
O2 Ba1 K2 128.42(18) 2_665 . ?
O2 Ba1 K2 36.91(19) 10_456 . ?
O2 Ba1 K2 91.56(15) 11_566 . ?
Y1 Ba1 K2 53.602(9) 16_556 . ?
Y1 Ba1 K2 126.397(9) 13_554 . ?
K2 Ba1 K2 91.46(11) 14_554 . ?
K2 Ba1 K2 88.386(14) 2_665 . ?
O2 Ba1 K2 91.56(15) . 13_554 ?
O2 Ba1 K2 128.42(18) 12_556 13_554 ?
O2 Ba1 K2 36.91(19) 3_565 13_554 ?
O2 Ba1 K2 51.74(19) 2_665 13_554 ?
O2 Ba1 K2 142.92(18) 10_456 13_554 ?
O2 Ba1 K2 88.41(15) 11_566 13_554 ?
Y1 Ba1 K2 126.398(9) 16_556 13_554 ?
Y1 Ba1 K2 53.603(10) 13_554 13_554 ?
K2 Ba1 K2 88.386(14) 14_554 13_554 ?
K2 Ba1 K2 91.76(11) 2_665 13_554 ?
K2 Ba1 K2 179.79(16) . 13_554 ?
O1 Y1 O1 95.7(2) 2 3 ?
O1 Y1 O1 95.7(2) 2 . ?
O1 Y1 O1 95.7(2) 3 . ?
O1 Y1 O2 162.1(3) 2 8 ?
O1 Y1 O2 83.1(3) 3 8 ?
O1 Y1 O2 102.2(3) . 8 ?
O1 Y1 O2 83.1(3) 2 7_445 ?
O1 Y1 O2 102.2(3) 3 7_445 ?
O1 Y1 O2 162.1(3) . 7_445 ?
O2 Y1 O2 79.7(3) 8 7_445 ?
O1 Y1 O2 102.2(3) 2 9_455 ?
O1 Y1 O2 162.1(3) 3 9_455 ?
O1 Y1 O2 83.1(3) . 9_455 ?
O2 Y1 O2 79.7(3) 8 9_455 ?
O2 Y1 O2 79.7(3) 7_445 9_455 ?
O1 Y1 Ba1 121.10(18) 2 7_445 ?
O1 Y1 Ba1 121.10(18) 3 7_445 ?
O1 Y1 Ba1 121.10(18) . 7_445 ?
O2 Y1 Ba1 47.7(2) 8 7_445 ?
O2 Y1 Ba1 47.7(2) 7_445 7_445 ?
O2 Y1 Ba1 47.7(2) 9_455 7_445 ?
O1 Y1 K2 118.3(3) 2 3 ?
O1 Y1 K2 46.28(18) 3 3 ?
O1 Y1 K2 127.9(3) . 3 ?
O2 Y1 K2 49.4(2) 8 3 ?
O2 Y1 K2 66.8(2) 7_445 3 ?
O2 Y1 K2 121.8(2) 9_455 3 ?
Ba1 Y1 K2 75.14(2) 7_445 3 ?
O1 Y1 K2 127.9(3) 2 . ?
O1 Y1 K2 118.3(3) 3 . ?
O1 Y1 K2 46.27(18) . . ?
O2 Y1 K2 66.8(2) 8 . ?
O2 Y1 K2 121.8(2) 7_445 . ?
O2 Y1 K2 49.4(2) 9_455 . ?
Ba1 Y1 K2 75.14(2) 7_445 . ?
K2 Y1 K2 113.661(18) 3 . ?
O1 Y1 K2 46.28(18) 2 2 ?
O1 Y1 K2 127.9(3) 3 2 ?
O1 Y1 K2 118.3(3) . 2 ?
O2 Y1 K2 121.8(2) 8 2 ?
O2 Y1 K2 49.4(2) 7_445 2 ?
O2 Y1 K2 66.8(2) 9_455 2 ?
Ba1 Y1 K2 75.14(2) 7_445 2 ?
K2 Y1 K2 113.662(18) 3 2 ?
K2 Y1 K2 113.661(18) . 2 ?
O1 Y1 K1 122.52(19) 2 8 ?
O1 Y1 K1 41.9(2) 3 8 ?
O1 Y1 K1 63.2(2) . 8 ?
O2 Y1 K1 67.6(2) 8 8 ?
O2 Y1 K1 132.0(2) 7_445 8 ?
O2 Y1 K1 124.7(2) 9_455 8 ?
Ba1 Y1 K1 115.10(2) 7_445 8 ?
K2 Y1 K1 65.28(9) 3 8 ?
K2 Y1 K1 76.53(10) . 8 ?
K2 Y1 K1 167.83(7) 2 8 ?
O1 Y1 K1 41.9(2) 2 7_445 ?
O1 Y1 K1 63.2(2) 3 7_445 ?
O1 Y1 K1 122.52(19) . 7_445 ?
O2 Y1 K1 124.7(2) 8 7_445 ?
O2 Y1 K1 67.6(2) 7_445 7_445 ?
O2 Y1 K1 132.0(2) 9_455 7_445 ?
Ba1 Y1 K1 115.10(2) 7_445 7_445 ?
K2 Y1 K1 76.53(10) 3 7_445 ?
K2 Y1 K1 167.83(7) . 7_445 ?
K2 Y1 K1 65.28(9) 2 7_445 ?
K1 Y1 K1 103.30(2) 8 7_445 ?
O3 K1 O3 125.9(3) . 17 ?
O3 K1 O1 87.2(2) . 14_554 ?
O3 K1 O1 113.3(2) 17 14_554 ?
O3 K1 O1 113.3(2) . 6_556 ?
O3 K1 O1 87.2(2) 17 6_556 ?
O1 K1 O1 135.1(3) 14_554 6_556 ?
O3 K1 O5 48.4(2) . 4_556 ?
O3 K1 O5 101.1(2) 17 4_556 ?
O1 K1 O5 135.0(2) 14_554 4_556 ?
O1 K1 O5 71.9(2) 6_556 4_556 ?
O3 K1 O5 101.1(2) . 15_554 ?
O3 K1 O5 48.4(2) 17 15_554 ?
O1 K1 O5 71.9(2) 14_554 15_554 ?
O1 K1 O5 135.0(2) 6_556 15_554 ?
O5 K1 O5 117.3(3) 4_556 15_554 ?
O3 K1 B2 111.9(3) . 14_554 ?
O3 K1 B2 97.4(3) 17 14_554 ?
O1 K1 B2 24.7(3) 14_554 14_554 ?
O1 K1 B2 119.2(3) 6_556 14_554 ?
O5 K1 B2 159.0(3) 4_556 14_554 ?
O5 K1 B2 68.9(3) 15_554 14_554 ?
O3 K1 B2 97.4(3) . 6_556 ?
O3 K1 B2 111.9(3) 17 6_556 ?
O1 K1 B2 119.2(3) 14_554 6_556 ?
O1 K1 B2 24.7(3) 6_556 6_556 ?
O5 K1 B2 68.9(3) 4_556 6_556 ?
O5 K1 B2 159.0(3) 15_554 6_556 ?
B2 K1 B2 113.1(4) 14_554 6_556 ?
O3 K1 O4 125.2(2) . 14_554 ?
O3 K1 O4 100.6(2) 17 14_554 ?
O1 K1 O4 44.6(2) 14_554 14_554 ?
O1 K1 O4 94.2(2) 6_556 14_554 ?
O5 K1 O4 153.6(2) 4_556 14_554 ?
O5 K1 O4 88.5(2) 15_554 14_554 ?
B2 K1 O4 25.2(2) 14_554 14_554 ?
B2 K1 O4 89.0(3) 6_556 14_554 ?
O3 K1 O4 100.6(2) . 6_556 ?
O3 K1 O4 125.2(2) 17 6_556 ?
O1 K1 O4 94.2(2) 14_554 6_556 ?
O1 K1 O4 44.6(2) 6_556 6_556 ?
O5 K1 O4 88.5(2) 4_556 6_556 ?
O5 K1 O4 153.6(2) 15_554 6_556 ?
B2 K1 O4 89.0(3) 14_554 6_556 ?
B2 K1 O4 25.2(2) 6_556 6_556 ?
O4 K1 O4 66.5(3) 14_554 6_556 ?
O3 K1 B2 63.6(3) . 4_556 ?
O3 K1 B2 77.8(3) 17 4_556 ?
O1 K1 B2 148.0(3) 14_554 4_556 ?
O1 K1 B2 72.7(3) 6_556 4_556 ?
O5 K1 B2 23.3(2) 4_556 4_556 ?
O5 K1 B2 99.7(3) 15_554 4_556 ?
B2 K1 B2 167.22(14) 14_554 4_556 ?
B2 K1 B2 79.6(4) 6_556 4_556 ?
O4 K1 B2 166.8(3) 14_554 4_556 ?
O4 K1 B2 103.4(2) 6_556 4_556 ?
O3 K1 B2 77.8(3) . 15_554 ?
O3 K1 B2 63.6(3) 17 15_554 ?
O1 K1 B2 72.7(3) 14_554 15_554 ?
O1 K1 B2 148.0(3) 6_556 15_554 ?
O5 K1 B2 99.7(3) 4_556 15_554 ?
O5 K1 B2 23.3(2) 15_554 15_554 ?
B2 K1 B2 79.6(4) 14_554 15_554 ?
B2 K1 B2 167.22(14) 6_556 15_554 ?
O4 K1 B2 103.5(2) 14_554 15_554 ?
O4 K1 B2 166.8(3) 6_556 15_554 ?
B2 K1 B2 87.7(4) 4_556 15_554 ?
O1 K2 O1 172.5(5) . 17_556 ?
O1 K2 O2 63.6(2) . 9_455 ?
O1 K2 O2 112.8(2) 17_556 9_455 ?
O1 K2 O2 112.8(2) . 10_456 ?
O1 K2 O2 63.6(2) 17_556 10_456 ?
O2 K2 O2 128.3(4) 9_455 10_456 ?
O1 K2 O3 75.5(3) . 8 ?
O1 K2 O3 111.7(3) 17_556 8 ?
O2 K2 O3 93.5(2) 9_455 8 ?
O2 K2 O3 137.4(3) 10_456 8 ?
O1 K2 O3 111.7(3) . 12_556 ?
O1 K2 O3 75.5(3) 17_556 12_556 ?
O2 K2 O3 137.4(3) 9_455 12_556 ?
O2 K2 O3 93.5(2) 10_456 12_556 ?
O3 K2 O3 47.9(3) 8 12_556 ?
O1 K2 B1 78.4(3) . 8 ?
O1 K2 B1 107.2(3) 17_556 8 ?
O2 K2 B1 73.7(3) 9_455 8 ?
O2 K2 B1 157.7(3) 10_456 8 ?
O3 K2 B1 23.6(3) 8 8 ?
O3 K2 B1 64.2(3) 12_556 8 ?
O1 K2 B1 107.3(3) . 12_556 ?
O1 K2 B1 78.4(3) 17_556 12_556 ?
O2 K2 B1 157.7(3) 9_455 12_556 ?
O2 K2 B1 73.7(3) 10_456 12_556 ?
O3 K2 B1 64.2(3) 8 12_556 ?
O3 K2 B1 23.6(3) 12_556 12_556 ?
B1 K2 B1 84.6(5) 8 12_556 ?
O1 K2 B2 160.4(2) . 17_556 ?
O1 K2 B2 20.7(3) 17_556 17_556 ?
O2 K2 B2 98.4(3) 9_455 17_556 ?
O2 K2 B2 84.1(3) 10_456 17_556 ?
O3 K2 B2 99.2(3) 8 17_556 ?
O3 K2 B2 75.5(3) 12_556 17_556 ?
B1 K2 B2 89.3(3) 8 17_556 ?
B1 K2 B2 86.5(3) 12_556 17_556 ?
O1 K2 B2 20.7(3) . . ?
O1 K2 B2 160.4(2) 17_556 . ?
O2 K2 B2 84.1(3) 9_455 . ?
O2 K2 B2 98.4(3) 10_456 . ?
O3 K2 B2 75.5(3) 8 . ?
O3 K2 B2 99.2(3) 12_556 . ?
B1 K2 B2 86.5(3) 8 . ?
B1 K2 B2 89.3(3) 12_556 . ?
B2 K2 B2 174.3(5) 17_556 . ?
O1 K2 B1 71.7(3) . 9_455 ?
O1 K2 B1 102.7(3) 17_556 9_455 ?
O2 K2 B1 21.1(2) 9_455 9_455 ?
O2 K2 B1 107.4(3) 10_456 9_455 ?
O3 K2 B1 114.6(2) 8 9_455 ?
O3 K2 B1 155.9(3) 12_556 9_455 ?
B1 K2 B1 94.3(4) 8 9_455 ?
B1 K2 B1 178.7(2) 12_556 9_455 ?
B2 K2 B1 94.4(3) 17_556 9_455 ?
B2 K2 B1 89.8(3) . 9_455 ?
O1 K2 B1 102.7(3) . 10_456 ?
O1 K2 B1 71.7(3) 17_556 10_456 ?
O2 K2 B1 107.4(3) 9_455 10_456 ?
O2 K2 B1 21.1(2) 10_456 10_456 ?
O3 K2 B1 155.9(3) 8 10_456 ?
O3 K2 B1 114.6(2) 12_556 10_456 ?
B1 K2 B1 178.6(2) 8 10_456 ?
B1 K2 B1 94.3(4) 12_556 10_456 ?
B2 K2 B1 89.8(3) 17_556 10_456 ?
B2 K2 B1 94.4(3) . 10_456 ?
B1 K2 B1 86.7(4) 9_455 10_456 ?
B2 O1 Y1 141.7(7) . . ?
B2 O1 K2 111.6(7) . . ?
Y1 O1 K2 98.7(2) . . ?
B2 O1 K1 91.7(8) . 9_455 ?
Y1 O1 K1 107.0(3) . 9_455 ?
K2 O1 K1 98.3(3) . 9_455 ?
B1 O2 Y1 134.5(8) . 13_554 ?
B1 O2 Ba1 116.2(7) . . ?
Y1 O2 Ba1 93.7(3) 13_554 . ?
B1 O2 K2 107.0(8) . 14_554 ?
Y1 O2 K2 93.4(3) 13_554 14_554 ?
Ba1 O2 K2 108.5(3) . 14_554 ?
B1 O3 B3 124.1(8) . . ?
B1 O3 K1 112.1(8) . . ?
B3 O3 K1 105.1(5) . . ?
B1 O3 K2 96.2(7) . 15_554 ?
B3 O3 K2 102.6(8) . 15_554 ?
K1 O3 K2 116.7(3) . 15_554 ?
B2 O4 B1 121.1(9) . . ?
B2 O4 K1 75.9(8) . 9_455 ?
B1 O4 K1 129.3(9) . 9_455 ?
B2 O5 B3 122.9(9) . . ?
B2 O5 Li1 123.3(9) . . ?
B3 O5 Li1 94.4(8) . . ?
B2 O5 K1 97.0(7) . 8 ?
B3 O5 K1 98.3(5) . 8 ?
Li1 O5 K1 119.9(3) . 8 ?
O2 B1 O3 124.2(10) . . ?
O2 B1 O4 117.4(11) . . ?
O3 B1 O4 118.4(10) . . ?
O2 B1 K2 89.2(8) . 15_554 ?
O3 B1 K2 60.2(7) . 15_554 ?
O4 B1 K2 123.7(9) . 15_554 ?
O2 B1 K2 51.8(7) . 14_554 ?
O3 B1 K2 121.1(8) . 14_554 ?
O4 B1 K2 95.5(9) . 14_554 ?
K2 B1 K2 135.8(3) 15_554 14_554 ?
O2 B1 K1 92.6(7) . . ?
O3 B1 K1 47.2(6) . . ?
O4 B1 K1 132.6(8) . . ?
K2 B1 K1 90.1(3) 15_554 . ?
K2 B1 K1 74.1(3) 14_554 . ?
O1 B2 O5 123.1(10) . . ?
O1 B2 O4 117.4(10) . . ?
O5 B2 O4 119.5(11) . . ?
O1 B2 K1 63.7(8) . 9_455 ?
O5 B2 K1 126.2(9) . 9_455 ?
O4 B2 K1 78.8(7) . 9_455 ?
O1 B2 K1 89.5(8) . 8 ?
O5 B2 K1 59.7(6) . 8 ?
O4 B2 K1 125.0(9) . 8 ?
K1 B2 K1 151.5(4) 9_455 8 ?
O1 B2 K2 47.7(5) . . ?
O5 B2 K2 149.4(9) . . ?
O4 B2 K2 78.6(6) . . ?
K1 B2 K2 79.2(3) 9_455 . ?
K1 B2 K2 89.9(3) 8 . ?
O5 B3 O5 108.9(15) 4_556 . ?
O5 B3 O3 108.2(5) 4_556 . ?
O5 B3 O3 112.3(4) . . ?
O5 B3 O3 112.3(4) 4_556 4_556 ?
O5 B3 O3 108.2(5) . 4_556 ?
O3 B3 O3 106.9(15) . 4_556 ?
O5 B3 Li1 54.5(8) 4_556 . ?
O5 B3 Li1 54.5(8) . . ?
O3 B3 Li1 126.6(8) . . ?
O3 B3 Li1 126.6(7) 4_556 . ?
O5 B3 K1 125.9(7) 4_556 8 ?
O5 B3 K1 57.3(4) . 8 ?
O3 B3 K1 125.6(7) . 8 ?
O3 B3 K1 50.9(3) 4_556 8 ?
Li1 B3 K1 92.3(4) . 8 ?
O5 B3 K1 57.3(4) 4_556 . ?
O5 B3 K1 125.9(7) . . ?
O3 B3 K1 50.9(3) . . ?
O3 B3 K1 125.6(7) 4_556 . ?
Li1 B3 K1 92.3(4) . . ?
K1 B3 K1 175.4(7) 8 . ?
O5 B3 K2 125.5(8) 4_556 15_554 ?
O5 B3 K2 125.5(8) . 15_554 ?
O3 B3 K2 53.4(8) . 15_554 ?
O3 B3 K2 53.4(8) 4_556 15_554 ?
Li1 B3 K2 180.0 . 15_554 ?
K1 B3 K2 87.7(4) 8 15_554 ?
K1 B3 K2 87.7(4) . 15_554 ?
O5 Li1 O5 136.0(4) . 5_556 ?
O5 Li1 O5 122.5(4) . 6_556 ?
O5 Li1 O5 96.0(3) 5_556 6_556 ?
O5 Li1 O5 62.2(4) . 4_556 ?
O5 Li1 O5 96.0(3) 5_556 4_556 ?
O5 Li1 O5 96.0(3) 6_556 4_556 ?
O5 Li1 O5 96.0(3) . 2 ?
O5 Li1 O5 122.5(4) 5_556 2 ?
O5 Li1 O5 62.2(4) 6_556 2 ?
O5 Li1 O5 136.0(4) 4_556 2 ?
O5 Li1 O5 96.0(3) . 3 ?
O5 Li1 O5 62.2(4) 5_556 3 ?
O5 Li1 O5 136.0(4) 6_556 3 ?
O5 Li1 O5 122.5(4) 4_556 3 ?
O5 Li1 O5 96.0(3) 2 3 ?
O5 Li1 B3 118.8(2) . 3 ?
O5 Li1 B3 31.1(2) 5_556 3 ?
O5 Li1 B3 118.8(2) 6_556 3 ?
O5 Li1 B3 112.0(2) 4_556 3 ?
O5 Li1 B3 112.0(2) 2 3 ?
O5 Li1 B3 31.1(2) 3 3 ?
O5 Li1 B3 112.0(2) . 2 ?
O5 Li1 B3 112.0(2) 5_556 2 ?
O5 Li1 B3 31.1(2) 6_556 2 ?
O5 Li1 B3 118.8(2) 4_556 2 ?
O5 Li1 B3 31.1(2) 2 2 ?
O5 Li1 B3 118.8(2) 3 2 ?
B3 Li1 B3 120.000(5) 3 2 ?
O5 Li1 B3 31.1(2) . . ?
O5 Li1 B3 118.8(2) 5_556 . ?
O5 Li1 B3 112.0(2) 6_556 . ?
O5 Li1 B3 31.1(2) 4_556 . ?
O5 Li1 B3 118.8(2) 2 . ?
O5 Li1 B3 112.0(2) 3 . ?
B3 Li1 B3 120.000(2) 3 . ?
B3 Li1 B3 120.000(2) 2 . ?

loop_
_geom_bond_atom_site_label_1
_geom_bond_atom_site_label_2
_geom_bond_distance
_geom_bond_site_symmetry_2
_geom_bond_publ_flag
Ba1 O2 2.729(8) . ?
Ba1 O2 2.729(8) 12_556 ?
Ba1 O2 2.729(8) 3_565 ?
Ba1 O2 2.729(8) 2_665 ?
Ba1 O2 2.729(8) 10_456 ?
Ba1 O2 2.729(8) 11_566 ?
Ba1 Y1 3.6810(18) 16_556 ?
Ba1 Y1 3.6811(18) 13_554 ?
Ba1 K2 4.5616(7) 14_554 ?
Ba1 K2 4.5616(7) 2_665 ?
Ba1 K2 4.5616(7) . ?
Ba1 K2 4.5616(7) 13_554 ?
Y1 O1 2.204(7) 2 ?
Y1 O1 2.204(7) 3 ?
Y1 O1 2.204(7) . ?
Y1 O2 2.301(7) 8 ?
Y1 O2 2.301(7) 7_445 ?
Y1 O2 2.301(7) 9_455 ?
Y1 K2 3.7987(8) 3 ?
Y1 K2 3.7988(8) . ?
Y1 K2 3.7988(8) 2 ?
Y1 K1 4.0839(10) 8 ?
Y1 K1 4.0839(10) 7_445 ?
K1 O3 2.816(8) . ?
K1 O3 2.816(8) 17 ?
K1 O1 2.853(9) 14_554 ?
K1 O1 2.853(9) 6_556 ?
K1 O5 2.980(9) 4_556 ?
K1 O5 2.980(9) 15_554 ?
K1 B2 3.181(16) 14_554 ?
K1 B2 3.181(16) 6_556 ?
K1 O4 3.217(11) 14_554 ?
K1 O4 3.217(11) 6_556 ?
K1 B2 3.427(15) 4_556 ?
K1 B2 3.427(15) 15_554 ?
K2 O1 2.777(7) . ?
K2 O1 2.777(7) 17_556 ?
K2 O2 2.890(9) 9_455 ?
K2 O2 2.890(9) 10_456 ?
K2 O3 2.922(10) 8 ?
K2 O3 2.922(10) 12_556 ?
K2 B1 3.348(17) 8 ?
K2 B1 3.348(17) 12_556 ?
K2 B2 3.491(13) 17_556 ?
K2 B2 3.491(13) . ?
K2 B1 3.514(17) 9_455 ?
K2 B1 3.514(17) 10_456 ?
O1 B2 1.327(15) . ?
O2 B1 1.325(14) . ?
O3 B1 1.350(16) . ?
O3 B3 1.476(15) . ?
O4 B2 1.399(13) . ?
O4 B1 1.426(13) . ?
O5 B2 1.367(14) . ?
O5 B3 1.461(15) . ?
O5 Li1 2.300(8) . ?
B3 Li1 2.82(2) . ?
